data_1504965
loop_
_publ_author_name
'Chen, Xiaoqiang'
'Nam, Seong-Won'
'Jou, Min Jung'
'Kim, Youngmee'
'Kim, Sung-Jin'
'Park, Sungsu'
'Yoon, Juyoung'

_publ_section_title
;
 Hg2+ selective fluorescent and colorimetric sensor: its crystal structure
 and application to bioimaging.
;
_journal_issue 22
_journal_name_full 'Organic letters'
_journal_page_first 5235
_journal_page_last 5238
_journal_paper_doi 10.1021/ol8022598
_journal_volume 10
_journal_year 2008
_chemical_formula_sum 'C26 H26 N2 O2 S'
_chemical_formula_weight 430.55
_chemical_name_systematic
; 
 ? 
;
_space_group_IT_number 14
_symmetry_cell_setting monoclinic
_symmetry_space_group_name_Hall '-P 2yn'
_symmetry_space_group_name_H-M 'P 1 21/n 1'
_atom_sites_solution_hydrogens geom
_atom_sites_solution_primary direct
_atom_sites_solution_secondary difmap
_audit_creation_method SHELXL-97
_cell_angle_alpha 90.00
_cell_angle_beta 95.75(3)
_cell_angle_gamma 90.00
_cell_formula_units_Z 4
_cell_length_a 10.068(2)
_cell_length_b 16.117(3)
_cell_length_c 13.490(3)
_cell_measurement_reflns_used 469
_cell_measurement_temperature 293(2)
_cell_measurement_theta_max 13.31
_cell_measurement_theta_min 2.39
_cell_volume 2178.0(8)
_computing_cell_refinement 'Bruker SMART'
_computing_data_collection 'Bruker SMART'
_computing_data_reduction 'Bruker SAINT'
_computing_molecular_graphics 'Bruker SHELXTL'
_computing_publication_material 'Bruker SHELXTL'
_computing_structure_refinement 'SHELXL-97 (Sheldrick, 1997)'
_computing_structure_solution 'SHELXS-97 (Sheldrick, 1990)'
_diffrn_ambient_temperature 293(2)
_diffrn_measured_fraction_theta_full 0.997
_diffrn_measured_fraction_theta_max 0.997
_diffrn_measurement_device_type 'CCD area detector'
_diffrn_measurement_method 'phi and omega scans'
_diffrn_radiation_monochromator graphite
_diffrn_radiation_source 'fine-focus sealed tube'
_diffrn_radiation_type MoK\a
_diffrn_radiation_wavelength 0.71073
_diffrn_reflns_av_R_equivalents 0.1181
_diffrn_reflns_av_sigmaI/netI 0.1948
_diffrn_reflns_limit_h_max 12
_diffrn_reflns_limit_h_min -12
_diffrn_reflns_limit_k_max 14
_diffrn_reflns_limit_k_min -19
_diffrn_reflns_limit_l_max 16
_diffrn_reflns_limit_l_min -16
_diffrn_reflns_number 11992
_diffrn_reflns_theta_full 26.00
_diffrn_reflns_theta_max 26.00
_diffrn_reflns_theta_min 1.97
_exptl_absorpt_coefficient_mu 0.175
_exptl_absorpt_correction_T_max 0.995
_exptl_absorpt_correction_T_min 0.983
_exptl_absorpt_correction_type multi-scan
_exptl_absorpt_process_details '(SADABS; Bruker, 1997)'
_exptl_crystal_colour yellow
_exptl_crystal_density_diffrn 1.313
_exptl_crystal_density_meas ?
_exptl_crystal_density_method 'not measured'
_exptl_crystal_description plate
_exptl_crystal_F_000 912
_exptl_crystal_size_max 0.10
_exptl_crystal_size_mid 0.10
_exptl_crystal_size_min 0.03
_refine_diff_density_max 0.208
_refine_diff_density_min -0.264
_refine_diff_density_rms 0.050
_refine_ls_extinction_method none
_refine_ls_goodness_of_fit_ref 0.842
_refine_ls_hydrogen_treatment mixed
_refine_ls_matrix_type full
_refine_ls_number_parameters 292
_refine_ls_number_reflns 4277
_refine_ls_number_restraints 2
_refine_ls_restrained_S_all 0.842
_refine_ls_R_factor_all 0.2030
_refine_ls_R_factor_gt 0.0575
_refine_ls_shift/su_max 0.000
_refine_ls_shift/su_mean 0.000
_refine_ls_structure_factor_coef Fsqd
_refine_ls_weighting_details 'calc w=1/[\s^2^(Fo^2^)+(0.0515P)^2^+0.0000P] where P=(Fo^2^+2Fc^2^)/3'
_refine_ls_weighting_scheme calc
_refine_ls_wR_factor_gt 0.1015
_refine_ls_wR_factor_ref 0.1363
_reflns_number_gt 1547
_reflns_number_total 4277
_reflns_threshold_expression >2sigma(I)
_cod_data_source_file ol8022598_si_001.cif
_cod_data_source_block yk822sadp21n
_cod_depositor_comments
;
The following automatic conversions were performed:

'_symmetry_cell_setting' value 'Monoclinic' changed to 'monoclinic'
according to /home/saulius/struct/CIF-dictionaries/cif_core.dic
dictionary named 'cif_core.dic' version 2.4.1 from 2010-06-29.

Automatic conversion script
Id: cif_fix_values 1715 2011-07-08 13:25:40Z adriana 

The following automatic conversions were performed:

'_exptl_crystal_density_meas' value 'not measured' was changed to '?'
- the value is perceived as not measured.

Automatic conversion script
Id: cif_fix_values 3008 2015-01-20 13:52:24Z robertas 
;
_cod_original_sg_symbol_H-M P2(1)/n
_cod_database_code 1504965

loop_
_symmetry_equiv_pos_as_xyz
'x, y, z'
'-x+1/2, y+1/2, -z+1/2'
'-x, -y, -z'
'x-1/2, -y-1/2, z-1/2'

loop_
_atom_site_label
_atom_site_type_symbol
_atom_site_fract_x
_atom_site_fract_y
_atom_site_fract_z
_atom_site_U_iso_or_equiv
_atom_site_adp_type
_atom_site_occupancy
_atom_site_symmetry_multiplicity
_atom_site_calc_flag
_atom_site_refinement_flags
C1 C 0.5961(4) 0.2986(3) 1.0425(3) 0.0416(10) Uani 1 1 d .
C2 C 0.6387(4) 0.2151(3) 1.0504(3) 0.0435(11) Uani 1 1 d .
C3 C 0.7613(4) 0.1948(2) 1.0210(3) 0.0440(11) Uani 1 1 d .
H3 H 0.7889 0.1398 1.0259 0.053 Uiso 1 1 calc R
C4 C 0.8471(4) 0.2532(2) 0.9840(3) 0.0361(10) Uani 1 1 d .
C5 C 0.9850(3) 0.2308(2) 0.9565(3) 0.0363(10) Uani 1 1 d .
C6 C 1.0524(4) 0.3049(2) 0.9137(3) 0.0368(10) Uani 1 1 d .
C7 C 1.1774(4) 0.2981(3) 0.8766(3) 0.0450(11) Uani 1 1 d .
H7 H 1.2197 0.2467 0.8802 0.054 Uiso 1 1 calc R
C8 C 1.2404(3) 0.3630(3) 0.8356(3) 0.0408(10) Uani 1 1 d .
C9 C 1.1758(4) 0.4405(3) 0.8285(3) 0.0398(10) Uani 1 1 d .
C10 C 1.0545(4) 0.4494(2) 0.8680(3) 0.0416(10) Uani 1 1 d .
H10 H 1.0129 0.5010 0.8672 0.050 Uiso 1 1 calc R
C11 C 0.9950(4) 0.3813(3) 0.9088(3) 0.0401(10) Uani 1 1 d .
C12 C 0.8018(4) 0.3332(2) 0.9768(3) 0.0399(10) Uani 1 1 d .
C13 C 0.6795(4) 0.3573(3) 1.0058(3) 0.0444(10) Uani 1 1 d .
H13 H 0.6533 0.4126 1.0008 0.053 Uiso 1 1 calc R
C14 C 0.4317(4) 0.4064(3) 1.0766(3) 0.0536(12) Uani 1 1 d .
H14A H 0.4298 0.4313 1.0110 0.064 Uiso 1 1 calc R
H14B H 0.4962 0.4365 1.1211 0.064 Uiso 1 1 calc R
C15 C 0.2952(4) 0.4138(2) 1.1134(3) 0.0583(13) Uani 1 1 d .
H15A H 0.2304 0.3867 1.0674 0.087 Uiso 1 1 calc R
H15B H 0.2723 0.4714 1.1185 0.087 Uiso 1 1 calc R
H15C H 0.2964 0.3882 1.1777 0.087 Uiso 1 1 calc R
C16 C 0.5521(4) 0.1505(3) 1.0905(3) 0.0616(13) Uani 1 1 d .
H16A H 0.5958 0.0975 1.0902 0.092 Uiso 1 1 calc R
H16B H 0.4685 0.1477 1.0496 0.092 Uiso 1 1 calc R
H16C H 0.5363 0.1646 1.1574 0.092 Uiso 1 1 calc R
C17 C 1.1704(4) 0.5858(3) 0.7639(3) 0.0536(12) Uani 1 1 d .
H17A H 1.2374 0.6264 0.7506 0.064 Uiso 1 1 calc R
H17B H 1.1300 0.6040 0.8225 0.064 Uiso 1 1 calc R
C18 C 1.0644(4) 0.5842(3) 0.6769(3) 0.0772(15) Uani 1 1 d .
H18A H 1.1035 0.5676 0.6179 0.116 Uiso 1 1 calc R
H18B H 1.0262 0.6385 0.6672 0.116 Uiso 1 1 calc R
H18C H 0.9959 0.5454 0.6900 0.116 Uiso 1 1 calc R
C19 C 1.3736(3) 0.3512(3) 0.7953(3) 0.0597(12) Uani 1 1 d .
H19A H 1.4041 0.2954 0.8081 0.090 Uiso 1 1 calc R
H19B H 1.4372 0.3894 0.8274 0.090 Uiso 1 1 calc R
H19C H 1.3643 0.3613 0.7248 0.090 Uiso 1 1 calc R
C20 C 1.0793(4) 0.0762(3) 0.9319(3) 0.0509(12) Uani 1 1 d .
C21 C 1.1207(4) 0.1135(3) 1.0299(3) 0.0422(10) Uani 1 1 d .
C22 C 1.2017(4) 0.0738(3) 1.1049(4) 0.0637(13) Uani 1 1 d .
H22 H 1.2347 0.0209 1.0949 0.076 Uiso 1 1 calc R
C23 C 1.2320(4) 0.1140(4) 1.1939(4) 0.0697(15) Uani 1 1 d .
H23 H 1.2866 0.0885 1.2448 0.084 Uiso 1 1 calc R
C24 C 1.1819(4) 0.1916(4) 1.2077(3) 0.0635(14) Uani 1 1 d .
H24 H 1.2028 0.2178 1.2687 0.076 Uiso 1 1 calc R
C25 C 1.1008(4) 0.2328(3) 1.1341(3) 0.0447(11) Uani 1 1 d .
H25 H 1.0676 0.2856 1.1447 0.054 Uiso 1 1 calc R
C26 C 1.0713(3) 0.1919(3) 1.0438(3) 0.0392(10) Uani 1 1 d .
N1 N 0.4724(3) 0.3209(2) 1.0716(3) 0.0506(10) Uani 1 1 d D
H1N H 0.438(4) 0.2852(18) 1.109(2) 0.074(16) Uiso 1 1 d D
N2 N 1.2362(3) 0.5068(2) 0.7860(3) 0.0518(9) Uani 1 1 d D
H2N H 1.296(3) 0.493(2) 0.748(2) 0.068(15) Uiso 1 1 d D
O1 O 0.8737(2) 0.39924(16) 0.94315(18) 0.0483(7) Uani 1 1 d .
O2 O 1.1122(3) 0.00958(19) 0.9025(2) 0.0724(10) Uani 1 1 d .
S1 S 0.97100(11) 0.14490(7) 0.86167(8) 0.0525(3) Uani 1 1 d .

loop_
_atom_site_aniso_label
_atom_site_aniso_U_11
_atom_site_aniso_U_22
_atom_site_aniso_U_33
_atom_site_aniso_U_23
_atom_site_aniso_U_13
_atom_site_aniso_U_12
C1 0.034(2) 0.049(3) 0.041(3) 0.002(2) 0.003(2) 0.000(2)
C2 0.041(3) 0.041(3) 0.048(3) 0.007(2) 0.004(2) 0.001(2)
C3 0.043(3) 0.040(3) 0.050(3) 0.004(2) 0.005(2) 0.003(2)
C4 0.036(2) 0.036(3) 0.036(2) 0.006(2) 0.0014(19) 0.001(2)
C5 0.039(2) 0.035(2) 0.035(2) -0.0019(19) 0.0038(19) 0.002(2)
C6 0.038(2) 0.036(3) 0.037(2) 0.005(2) 0.0065(19) 0.003(2)
C7 0.047(3) 0.045(3) 0.045(3) 0.006(2) 0.012(2) 0.012(2)
C8 0.040(2) 0.045(3) 0.038(2) 0.004(2) 0.008(2) 0.001(2)
C9 0.042(3) 0.039(3) 0.039(3) 0.005(2) 0.006(2) -0.005(2)
C10 0.044(3) 0.037(3) 0.044(3) 0.006(2) 0.009(2) 0.000(2)
C11 0.036(2) 0.044(3) 0.040(2) 0.001(2) 0.005(2) 0.003(2)
C12 0.037(2) 0.040(3) 0.043(2) 0.007(2) 0.007(2) -0.007(2)
C13 0.041(2) 0.044(3) 0.048(3) 0.005(2) 0.005(2) 0.004(2)
C14 0.040(3) 0.058(3) 0.065(3) -0.003(3) 0.011(2) -0.001(2)
C15 0.047(3) 0.066(3) 0.063(3) 0.006(2) 0.014(2) 0.007(2)
C16 0.051(3) 0.056(3) 0.080(3) 0.013(3) 0.018(2) -0.001(3)
C17 0.059(3) 0.048(3) 0.055(3) 0.007(2) 0.015(2) -0.012(3)
C18 0.097(4) 0.069(4) 0.063(3) 0.006(3) -0.005(3) 0.007(3)
C19 0.042(2) 0.078(3) 0.061(3) 0.011(3) 0.020(2) 0.006(3)
C20 0.052(3) 0.041(3) 0.063(3) 0.004(3) 0.023(2) 0.004(2)
C21 0.036(2) 0.042(3) 0.049(3) 0.013(2) 0.009(2) 0.000(2)
C22 0.047(3) 0.061(3) 0.084(4) 0.022(3) 0.007(3) 0.008(3)
C23 0.046(3) 0.090(4) 0.070(4) 0.029(3) -0.008(3) -0.004(3)
C24 0.056(3) 0.091(4) 0.043(3) 0.009(3) -0.001(3) -0.013(3)
C25 0.041(3) 0.057(3) 0.037(3) 0.002(2) 0.004(2) -0.006(2)
C26 0.035(2) 0.041(3) 0.044(3) 0.007(2) 0.012(2) -0.003(2)
N1 0.044(2) 0.047(3) 0.063(3) 0.010(2) 0.016(2) 0.002(2)
N2 0.053(2) 0.047(3) 0.058(3) 0.010(2) 0.019(2) -0.001(2)
O1 0.0392(16) 0.0443(18) 0.0640(19) 0.0043(15) 0.0187(14) 0.0025(15)
O2 0.081(2) 0.048(2) 0.095(2) -0.0062(19) 0.0393(19) 0.0071(18)
S1 0.0621(7) 0.0506(7) 0.0450(7) -0.0092(6) 0.0064(5) 0.0007(7)

loop_
_atom_type_symbol
_atom_type_description
_atom_type_scat_dispersion_real
_atom_type_scat_dispersion_imag
_atom_type_scat_source
C C 0.0033 0.0016 'International Tables Vol C Tables 4.2.6.8 and 6.1.1.4'
H H 0.0000 0.0000 'International Tables Vol C Tables 4.2.6.8 and 6.1.1.4'
N N 0.0061 0.0033 'International Tables Vol C Tables 4.2.6.8 and 6.1.1.4'
O O 0.0106 0.0060 'International Tables Vol C Tables 4.2.6.8 and 6.1.1.4'
S S 0.1246 0.1234 'International Tables Vol C Tables 4.2.6.8 and 6.1.1.4'

loop_
_geom_angle_atom_site_label_1
_geom_angle_atom_site_label_2
_geom_angle_atom_site_label_3
_geom_angle
C13 C1 N1 121.0(4)
C13 C1 C2 119.1(3)
N1 C1 C2 119.8(4)
C3 C2 C1 118.6(4)
C3 C2 C16 120.9(4)
C1 C2 C16 120.5(4)
C2 C3 C4 123.2(4)
C2 C3 H3 118.4
C4 C3 H3 118.4
C12 C4 C3 116.4(3)
C12 C4 C5 121.0(4)
C3 C4 C5 122.6(3)
C6 C5 C4 111.2(3)
C6 C5 C26 112.1(3)
C4 C5 C26 111.9(3)
C6 C5 S1 109.1(2)
C4 C5 S1 109.5(2)
C26 C5 S1 102.7(3)
C11 C6 C7 116.5(4)
C11 C6 C5 121.8(3)
C7 C6 C5 121.7(4)
C8 C7 C6 123.5(4)
C8 C7 H7 118.2
C6 C7 H7 118.2
C7 C8 C9 118.5(3)
C7 C8 C19 120.9(4)
C9 C8 C19 120.5(4)
N2 C9 C10 121.3(4)
N2 C9 C8 119.7(4)
C10 C9 C8 118.9(4)
C9 C10 C11 120.1(4)
C9 C10 H10 120.0
C11 C10 H10 120.0
C6 C11 O1 124.1(4)
C6 C11 C10 122.4(3)
O1 C11 C10 113.5(3)
C4 C12 C13 123.0(4)
C4 C12 O1 124.3(3)
C13 C12 O1 112.6(4)
C12 C13 C1 119.7(4)
C12 C13 H13 120.1
C1 C13 H13 120.1
N1 C14 C15 111.3(3)
N1 C14 H14A 109.4
C15 C14 H14A 109.4
N1 C14 H14B 109.4
C15 C14 H14B 109.4
H14A C14 H14B 108.0
C14 C15 H15A 109.5
C14 C15 H15B 109.5
H15A C15 H15B 109.5
C14 C15 H15C 109.5
H15A C15 H15C 109.5
H15B C15 H15C 109.5
C2 C16 H16A 109.5
C2 C16 H16B 109.5
H16A C16 H16B 109.5
C2 C16 H16C 109.5
H16A C16 H16C 109.5
H16B C16 H16C 109.5
N2 C17 C18 114.8(3)
N2 C17 H17A 108.6
C18 C17 H17A 108.6
N2 C17 H17B 108.6
C18 C17 H17B 108.6
H17A C17 H17B 107.6
C17 C18 H18A 109.5
C17 C18 H18B 109.5
H18A C18 H18B 109.5
C17 C18 H18C 109.5
H18A C18 H18C 109.5
H18B C18 H18C 109.5
C8 C19 H19A 109.5
C8 C19 H19B 109.5
H19A C19 H19B 109.5
C8 C19 H19C 109.5
H19A C19 H19C 109.5
H19B C19 H19C 109.5
O2 C20 C21 126.7(4)
O2 C20 S1 124.0(4)
C21 C20 S1 109.3(3)
C26 C21 C22 121.1(4)
C26 C21 C20 115.0(4)
C22 C21 C20 123.9(4)
C23 C22 C21 118.9(5)
C23 C22 H22 120.5
C21 C22 H22 120.5
C24 C23 C22 119.8(5)
C24 C23 H23 120.1
C22 C23 H23 120.1
C23 C24 C25 122.5(5)
C23 C24 H24 118.7
C25 C24 H24 118.7
C24 C25 C26 117.2(4)
C24 C25 H25 121.4
C26 C25 H25 121.4
C21 C26 C25 120.4(4)
C21 C26 C5 117.2(4)
C25 C26 C5 122.4(4)
C1 N1 C14 121.8(4)
C1 N1 H1N 115(3)
C14 N1 H1N 119(3)
C9 N2 C17 123.5(3)
C9 N2 H2N 114(3)
C17 N2 H2N 116(3)
C11 O1 C12 117.2(3)
C20 S1 C5 95.5(2)

loop_
_geom_bond_atom_site_label_1
_geom_bond_atom_site_label_2
_geom_bond_distance
C1 C13 1.389(5)
C1 N1 1.390(5)
C1 C2 1.414(5)
C2 C3 1.374(5)
C2 C16 1.493(5)
C3 C4 1.403(5)
C3 H3 0.9300
C4 C12 1.367(5)
C4 C5 1.517(5)
C5 C6 1.515(5)
C5 C26 1.527(5)
C5 S1 1.881(4)
C6 C11 1.360(5)
C6 C7 1.404(5)
C7 C8 1.368(5)
C7 H7 0.9300
C8 C9 1.407(5)
C8 C19 1.509(5)
C9 N2 1.382(5)
C9 C10 1.389(5)
C10 C11 1.390(5)
C10 H10 0.9300
C11 O1 1.379(4)
C12 C13 1.384(5)
C12 O1 1.389(4)
C13 H13 0.9300
C14 N1 1.442(5)
C14 C15 1.511(5)
C14 H14A 0.9700
C14 H14B 0.9700
C15 H15A 0.9600
C15 H15B 0.9600
C15 H15C 0.9600
C16 H16A 0.9600
C16 H16B 0.9600
C16 H16C 0.9600
C17 N2 1.452(5)
C17 C18 1.506(5)
C17 H17A 0.9700
C17 H17B 0.9700
C18 H18A 0.9600
C18 H18B 0.9600
C18 H18C 0.9600
C19 H19A 0.9600
C19 H19B 0.9600
C19 H19C 0.9600
C20 O2 1.203(4)
C20 C21 1.474(5)
C20 S1 1.762(4)
C21 C26 1.377(5)
C21 C22 1.391(5)
C22 C23 1.371(6)
C22 H22 0.9300
C23 C24 1.369(6)
C23 H23 0.9300
C24 C25 1.390(5)
C24 H24 0.9300
C25 C26 1.391(5)
C25 H25 0.9300
N1 H1N 0.86(3)
N2 H2N 0.86(3)

loop_
_geom_torsion_atom_site_label_1
_geom_torsion_atom_site_label_2
_geom_torsion_atom_site_label_3
_geom_torsion_atom_site_label_4
_geom_torsion
C13 C1 C2 C3 -0.3(5)
N1 C1 C2 C3 180.0(3)
C13 C1 C2 C16 179.4(3)
N1 C1 C2 C16 -0.4(6)
C1 C2 C3 C4 0.4(6)
C16 C2 C3 C4 -179.2(4)
C2 C3 C4 C12 -0.9(6)
C2 C3 C4 C5 177.0(3)
C12 C4 C5 C6 -5.1(5)
C3 C4 C5 C6 177.1(3)
C12 C4 C5 C26 121.1(4)
C3 C4 C5 C26 -56.8(5)
C12 C4 C5 S1 -125.7(3)
C3 C4 C5 S1 56.4(4)
C4 C5 C6 C11 4.0(5)
C26 C5 C6 C11 -122.1(4)
S1 C5 C6 C11 124.9(3)
C4 C5 C6 C7 -175.8(3)
C26 C5 C6 C7 58.2(5)
S1 C5 C6 C7 -54.9(4)
C11 C6 C7 C8 -1.1(6)
C5 C6 C7 C8 178.6(3)
C6 C7 C8 C9 -1.1(6)
C6 C7 C8 C19 -178.8(4)
C7 C8 C9 N2 -179.1(3)
C19 C8 C9 N2 -1.3(5)
C7 C8 C9 C10 3.4(5)
C19 C8 C9 C10 -178.8(3)
N2 C9 C10 C11 179.0(4)
C8 C9 C10 C11 -3.5(5)
C7 C6 C11 O1 -178.9(3)
C5 C6 C11 O1 1.3(6)
C7 C6 C11 C10 1.0(6)
C5 C6 C11 C10 -178.7(3)
C9 C10 C11 C6 1.3(6)
C9 C10 C11 O1 -178.7(3)
C3 C4 C12 C13 1.3(6)
C5 C4 C12 C13 -176.6(3)
C3 C4 C12 O1 179.1(3)
C5 C4 C12 O1 1.1(6)
C4 C12 C13 C1 -1.3(6)
O1 C12 C13 C1 -179.2(3)
N1 C1 C13 C12 -179.6(4)
C2 C1 C13 C12 0.7(5)
O2 C20 C21 C26 178.3(4)
S1 C20 C21 C26 -1.9(4)
O2 C20 C21 C22 -2.7(6)
S1 C20 C21 C22 177.1(3)
C26 C21 C22 C23 0.1(6)
C20 C21 C22 C23 -178.9(4)
C21 C22 C23 C24 0.4(6)
C22 C23 C24 C25 -0.5(7)
C23 C24 C25 C26 0.0(6)
C22 C21 C26 C25 -0.6(5)
C20 C21 C26 C25 178.5(3)
C22 C21 C26 C5 179.1(3)
C20 C21 C26 C5 -1.8(5)
C24 C25 C26 C21 0.5(5)
C24 C25 C26 C5 -179.1(3)
C6 C5 C26 C21 -112.6(4)
C4 C5 C26 C21 121.7(3)
S1 C5 C26 C21 4.3(4)
C6 C5 C26 C25 67.0(4)
C4 C5 C26 C25 -58.7(5)
S1 C5 C26 C25 -176.0(3)
C13 C1 N1 C14 -7.6(6)
C2 C1 N1 C14 172.1(4)
C15 C14 N1 C1 -178.1(3)
C10 C9 N2 C17 -10.7(6)
C8 C9 N2 C17 171.8(4)
C18 C17 N2 C9 -72.5(5)
C6 C11 O1 C12 -5.7(5)
C10 C11 O1 C12 174.3(3)
C4 C12 O1 C11 4.5(5)
C13 C12 O1 C11 -177.6(3)
O2 C20 S1 C5 -176.3(4)
C21 C20 S1 C5 3.9(3)
C6 C5 S1 C20 114.6(3)
C4 C5 S1 C20 -123.5(3)
C26 C5 S1 C20 -4.5(3)

loop_
_cod_related_entry_id
_cod_related_entry_database
_cod_related_entry_code
1 ChemSpider 30651525
